data_7113424
loop_
_publ_author_name
'Peng Wang'
'Glenn P. A. Yap'
'Charles G. Riordan'

_publ_section_title
;
 Five-coordinate MII-semiquinonate (M = Fe, Mn, Co) complexes: reactivity
 models of the catechol dioxygenases
;
_journal_name_full Chem.Commun.
_journal_page_first 5871
_journal_paper_doi 10.1039/C3CC49143A
_journal_volume 50
_journal_year 2014
_chemical_formula_sum 'C35 H46 B Mn O2 S3'
_chemical_formula_weight 660.65
_chemical_name_systematic
; 
 ? 
;
_space_group_crystal_system monoclinic
_space_group_IT_number 15
_space_group_name_Hall '-C 2yc'
_space_group_name_H-M_alt 'C 1 2/c 1'
_symmetry_space_group_name_Hall '-C 2yc'
_symmetry_space_group_name_H-M 'C 1 2/c 1'
_atom_sites_solution_hydrogens geom
_audit_creation_method SHELXL-2013
_cell_angle_alpha 90
_cell_angle_beta 95.602(6)
_cell_angle_gamma 90
_cell_formula_units_Z 8
_cell_length_a 22.616(6)
_cell_length_b 11.592(3)
_cell_length_c 26.845(7)
_cell_measurement_reflns_used 3100
_cell_measurement_temperature 200(2)
_cell_measurement_theta_max 25.80
_cell_measurement_theta_min 2.15
_cell_volume 7004(3)
_computing_cell_refinement 'Bruker SAINT'
_computing_data_collection 'Bruker APEX2'
_computing_data_reduction 'Bruker SAINT'
_computing_molecular_graphics 'Bruker SHELXTL'
_computing_publication_material 'Bruker SHELXTL'
_computing_structure_refinement 'SHELXL-2013 (Sheldrick, 2013)'
_computing_structure_solution 'SHELXS-97 (Sheldrick, 2008)'
_diffrn_ambient_temperature 200(2)
_diffrn_detector_area_resol_mean 8.33
_diffrn_measured_fraction_theta_full 0.999
_diffrn_measured_fraction_theta_max 0.991
_diffrn_measurement_device_type 'Bruker APEX-II CCD'
_diffrn_measurement_method '\f and \w scans'
_diffrn_radiation_type MoK\a
_diffrn_radiation_wavelength 0.71073
_diffrn_reflns_av_R_equivalents 0.0636
_diffrn_reflns_av_unetI/netI 0.0798
_diffrn_reflns_Laue_measured_fraction_full 0.999
_diffrn_reflns_Laue_measured_fraction_max 0.991
_diffrn_reflns_limit_h_max 29
_diffrn_reflns_limit_h_min -29
_diffrn_reflns_limit_k_max 15
_diffrn_reflns_limit_k_min -13
_diffrn_reflns_limit_l_max 33
_diffrn_reflns_limit_l_min -35
_diffrn_reflns_number 22085
_diffrn_reflns_point_group_measured_fraction_full 0.999
_diffrn_reflns_point_group_measured_fraction_max 0.991
_diffrn_reflns_theta_full 25.000
_diffrn_reflns_theta_max 27.669
_diffrn_reflns_theta_min 1.524
_exptl_absorpt_coefficient_mu 0.585
_exptl_absorpt_correction_T_max 0.7456
_exptl_absorpt_correction_T_min 0.6480
_exptl_absorpt_correction_type multi-scan
_exptl_absorpt_process_details 'APEX2 (Bruker, 2007)'
_exptl_crystal_colour green
_exptl_crystal_density_diffrn 1.253
_exptl_crystal_description block
_exptl_crystal_F_000 2800
_exptl_crystal_size_max 0.372
_exptl_crystal_size_mid 0.205
_exptl_crystal_size_min 0.183
_refine_diff_density_max 0.395
_refine_diff_density_min -0.264
_refine_diff_density_rms 0.071
_refine_ls_extinction_method none
_refine_ls_goodness_of_fit_ref 1.028
_refine_ls_hydrogen_treatment constr
_refine_ls_matrix_type full
_refine_ls_number_parameters 388
_refine_ls_number_reflns 8119
_refine_ls_number_restraints 0
_refine_ls_restrained_S_all 1.028
_refine_ls_R_factor_all 0.0976
_refine_ls_R_factor_gt 0.0585
_refine_ls_shift/su_max 0.000
_refine_ls_shift/su_mean 0.000
_refine_ls_structure_factor_coef Fsqd
_refine_ls_weighting_details
; 
 w=1/[\s^2^(Fo^2^)+(0.0483P)^2^+4.2702P] 
 where P=(Fo^2^+2Fc^2^)/3 
;
_refine_ls_weighting_scheme calc
_refine_ls_wR_factor_gt 0.1179
_refine_ls_wR_factor_ref 0.1392
_reflns_Friedel_coverage 0.000
_reflns_number_gt 5443
_reflns_number_total 8119
_reflns_threshold_expression 'I > 2\s(I)'
_cod_data_source_file c3cc49143a2.cif
_cod_data_source_block char514
_cod_database_code 7113424
_shelx_space_group_comment
; 
The symmetry employed for this shelxl refinement is uniquely defined 
by the following loop, which should always be used as a source of 
symmetry information in preference to the above space-group names. 
They are only intended as comments. 
;
_shelx_estimated_absorpt_t_min 0.812
_shelx_estimated_absorpt_t_max 0.901
_shelxl_version_number 2013-2

loop_
_space_group_symop_operation_xyz
'x, y, z'
'-x, y, -z+1/2'
'x+1/2, y+1/2, z'
'-x+1/2, y+1/2, -z+1/2'
'-x, -y, -z'
'x, -y, z-1/2'
'-x+1/2, -y+1/2, -z'
'x+1/2, -y+1/2, z-1/2'

loop_
_atom_site_label
_atom_site_type_symbol
_atom_site_fract_x
_atom_site_fract_y
_atom_site_fract_z
_atom_site_U_iso_or_equiv
_atom_site_adp_type
_atom_site_occupancy
_atom_site_site_symmetry_order
_atom_site_calc_flag
_atom_site_refinement_flags_posn
_atom_site_refinement_flags_adp
Mn1 Mn 0.07926(2) 0.84396(4) 0.11527(2) 0.03384(14) Uani 1 1 d . .
S1 S 0.14890(3) 0.91534(7) 0.05524(3) 0.03193(19) Uani 1 1 d . .
S2 S 0.13679(3) 0.98015(7) 0.17918(3) 0.0326(2) Uani 1 1 d . .
S3 S 0.14496(3) 0.68421(7) 0.15001(3) 0.03283(19) Uani 1 1 d . .
O1 O 0.02422(9) 0.7406(2) 0.06543(9) 0.0427(6) Uani 1 1 d . .
O2 O -0.00502(9) 0.8802(2) 0.13605(8) 0.0389(6) Uani 1 1 d . .
B1 B 0.23551(15) 0.8618(3) 0.14055(14) 0.0299(8) Uani 1 1 d . .
C1 C 0.33953(14) 0.9637(3) 0.13638(14) 0.0417(9) Uani 1 1 d . .
H1 H 0.3177 1.0325 0.1288 0.050 Uiso 1 1 calc R U
C2 C 0.40099(15) 0.9673(3) 0.13734(14) 0.0475(9) Uani 1 1 d . .
H2 H 0.4204 1.0377 0.1308 0.057 Uiso 1 1 calc R U
C3 C 0.43359(15) 0.8693(4) 0.14777(14) 0.0464(9) Uani 1 1 d . .
H3 H 0.4757 0.8712 0.1487 0.056 Uiso 1 1 calc R U
C4 C 0.40501(14) 0.7679(3) 0.15693(14) 0.0459(9) Uani 1 1 d . .
H4 H 0.4273 0.6994 0.1641 0.055 Uiso 1 1 calc R U
C5 C 0.34358(13) 0.7662(3) 0.15575(12) 0.0370(8) Uani 1 1 d . .
H5 H 0.3247 0.6951 0.1619 0.044 Uiso 1 1 calc R U
C6 C 0.30843(13) 0.8633(3) 0.14602(11) 0.0302(7) Uani 1 1 d . .
C7 C 0.21714(13) 0.8439(3) 0.07959(12) 0.0338(7) Uani 1 1 d . .
H7A H 0.2131 0.7603 0.0726 0.041 Uiso 1 1 calc R U
H7B H 0.2500 0.8731 0.0613 0.041 Uiso 1 1 calc R U
C8 C 0.13339(14) 0.8677(3) -0.01063(12) 0.0356(8) Uani 1 1 d . .
C9 C 0.18215(16) 0.9167(3) -0.03970(13) 0.0475(9) Uani 1 1 d . .
H9A H 0.2206 0.8847 -0.0264 0.071 Uiso 1 1 calc R U
H9B H 0.1830 1.0009 -0.0363 0.071 Uiso 1 1 calc R U
H9C H 0.1742 0.8960 -0.0751 0.071 Uiso 1 1 calc R U
C10 C 0.07306(16) 0.9220(3) -0.02858(14) 0.0489(10) Uani 1 1 d . .
H10A H 0.0632 0.9050 -0.0642 0.073 Uiso 1 1 calc R U
H10B H 0.0752 1.0057 -0.0237 0.073 Uiso 1 1 calc R U
H10C H 0.0423 0.8899 -0.0093 0.073 Uiso 1 1 calc R U
C11 C 0.13068(16) 0.7372(3) -0.01463(13) 0.0431(9) Uani 1 1 d . .
H11A H 0.1210 0.7151 -0.0497 0.065 Uiso 1 1 calc R U
H11B H 0.1000 0.7079 0.0054 0.065 Uiso 1 1 calc R U
H11C H 0.1693 0.7045 -0.0022 0.065 Uiso 1 1 calc R U
C12 C 0.21161(13) 0.9870(3) 0.15976(13) 0.0341(7) Uani 1 1 d . .
H12A H 0.2123 1.0439 0.1323 0.041 Uiso 1 1 calc R U
H12B H 0.2391 1.0145 0.1882 0.041 Uiso 1 1 calc R U
C13 C 0.10893(16) 1.1295(3) 0.17893(14) 0.0416(9) Uani 1 1 d . .
C14 C 0.0965(2) 1.1751(4) 0.12596(16) 0.0720(14) Uani 1 1 d . .
H14A H 0.0828 1.2552 0.1270 0.108 Uiso 1 1 calc R U
H14B H 0.0658 1.1278 0.1076 0.108 Uiso 1 1 calc R U
H14C H 0.1330 1.1717 0.1091 0.108 Uiso 1 1 calc R U
C15 C 0.15398(19) 1.2038(3) 0.20948(17) 0.0637(12) Uani 1 1 d . .
H15A H 0.1916 1.2031 0.1942 0.096 Uiso 1 1 calc R U
H15B H 0.1605 1.1734 0.2436 0.096 Uiso 1 1 calc R U
H15C H 0.1391 1.2831 0.2104 0.096 Uiso 1 1 calc R U
C16 C 0.05180(17) 1.1221(4) 0.20470(17) 0.0582(11) Uani 1 1 d . .
H16A H 0.0608 1.0914 0.2386 0.087 Uiso 1 1 calc R U
H16B H 0.0235 1.0709 0.1855 0.087 Uiso 1 1 calc R U
H16C H 0.0344 1.1992 0.2065 0.087 Uiso 1 1 calc R U
C17 C 0.21243(13) 0.7550(3) 0.17549(13) 0.0366(8) Uani 1 1 d . .
H17A H 0.2061 0.7864 0.2088 0.044 Uiso 1 1 calc R U
H17B H 0.2444 0.6966 0.1803 0.044 Uiso 1 1 calc R U
C18 C 0.11285(15) 0.6139(3) 0.20333(13) 0.0394(8) Uani 1 1 d . .
C19 C 0.0923(2) 0.7025(4) 0.23923(16) 0.0615(12) Uani 1 1 d . .
H19A H 0.0612 0.7506 0.2218 0.092 Uiso 1 1 calc R U
H19B H 0.1259 0.7511 0.2518 0.092 Uiso 1 1 calc R U
H19C H 0.0763 0.6631 0.2673 0.092 Uiso 1 1 calc R U
C20 C 0.15981(19) 0.5361(4) 0.22980(17) 0.0634(12) Uani 1 1 d . .
H20A H 0.1425 0.4926 0.2561 0.095 Uiso 1 1 calc R U
H20B H 0.1929 0.5832 0.2448 0.095 Uiso 1 1 calc R U
H20C H 0.1744 0.4823 0.2056 0.095 Uiso 1 1 calc R U
C21 C 0.0614(2) 0.5434(4) 0.18009(17) 0.0728(14) Uani 1 1 d . .
H21A H 0.0448 0.4975 0.2060 0.109 Uiso 1 1 calc R U
H21B H 0.0751 0.4919 0.1547 0.109 Uiso 1 1 calc R U
H21C H 0.0306 0.5951 0.1644 0.109 Uiso 1 1 calc R U
C22 C -0.03106(13) 0.7518(3) 0.07122(12) 0.0332(7) Uani 1 1 d . .
C23 C -0.07662(14) 0.6914(3) 0.03927(12) 0.0355(8) Uani 1 1 d . .
C24 C -0.05992(16) 0.6206(3) 0.00034(14) 0.0453(9) Uani 1 1 d . .
H24 H -0.0193 0.6138 -0.0054 0.054 Uiso 1 1 calc R U
C25 C -0.10262(19) 0.5612(3) -0.02929(15) 0.0532(10) Uani 1 1 d . .
H25 H -0.0915 0.5127 -0.0553 0.064 Uiso 1 1 calc R U
C26 C -0.16163(18) 0.5723(4) -0.02107(17) 0.0581(12) Uani 1 1 d . .
H26 H -0.1911 0.5314 -0.0417 0.070 Uiso 1 1 calc R U
C27 C -0.17834(17) 0.6416(4) 0.01648(16) 0.0526(10) Uani 1 1 d . .
H27 H -0.2193 0.6477 0.0212 0.063 Uiso 1 1 calc R U
C28 C -0.13690(14) 0.7037(3) 0.04803(13) 0.0389(8) Uani 1 1 d . .
C29 C -0.15277(14) 0.7768(3) 0.08899(13) 0.0386(8) Uani 1 1 d . .
C30 C -0.21214(16) 0.7923(3) 0.09981(16) 0.0507(10) Uani 1 1 d . .
H30 H -0.2431 0.7532 0.0801 0.061 Uiso 1 1 calc R U
C31 C -0.22621(16) 0.8627(4) 0.13815(17) 0.0548(11) Uani 1 1 d . .
H31 H -0.2667 0.8719 0.1441 0.066 Uiso 1 1 calc R U
C32 C -0.18280(17) 0.9199(3) 0.16803(16) 0.0516(10) Uani 1 1 d . .
H32 H -0.1931 0.9676 0.1947 0.062 Uiso 1 1 calc R U
C33 C -0.12427(16) 0.9076(3) 0.15895(14) 0.0434(9) Uani 1 1 d . .
H33 H -0.0941 0.9470 0.1794 0.052 Uiso 1 1 calc R U
C34 C -0.10879(14) 0.8373(3) 0.11985(13) 0.0358(8) Uani 1 1 d . .
C35 C -0.04706(13) 0.8262(3) 0.11050(12) 0.0332(7) Uani 1 1 d . .

loop_
_atom_site_aniso_label
_atom_site_aniso_U_11
_atom_site_aniso_U_22
_atom_site_aniso_U_33
_atom_site_aniso_U_23
_atom_site_aniso_U_13
_atom_site_aniso_U_12
Mn1 0.0214(2) 0.0403(3) 0.0388(3) -0.0002(2) -0.00236(19) -0.0017(2)
S1 0.0245(4) 0.0373(5) 0.0330(5) 0.0009(4) -0.0024(3) 0.0026(3)
S2 0.0245(4) 0.0351(5) 0.0379(5) -0.0029(4) 0.0009(3) -0.0005(3)
S3 0.0270(4) 0.0323(4) 0.0387(5) -0.0003(4) 0.0003(3) -0.0037(3)
O1 0.0240(11) 0.0558(16) 0.0477(15) -0.0107(12) 0.0013(10) -0.0039(11)
O2 0.0276(12) 0.0451(14) 0.0431(14) -0.0075(11) -0.0016(10) -0.0031(10)
B1 0.0212(16) 0.033(2) 0.034(2) 0.0019(16) -0.0024(14) -0.0008(14)
C1 0.0266(16) 0.043(2) 0.055(2) 0.0081(18) 0.0020(15) 0.0016(15)
C2 0.0322(18) 0.050(2) 0.060(3) 0.0032(19) 0.0034(17) -0.0093(17)
C3 0.0238(16) 0.064(3) 0.050(2) 0.0006(19) -0.0036(15) -0.0060(17)
C4 0.0258(17) 0.053(2) 0.057(2) 0.0119(19) -0.0018(15) 0.0058(16)
C5 0.0257(16) 0.041(2) 0.043(2) 0.0044(16) -0.0027(14) -0.0031(14)
C6 0.0235(14) 0.0371(18) 0.0292(17) 0.0020(14) -0.0016(12) -0.0020(13)
C7 0.0225(15) 0.0415(19) 0.0362(19) 0.0030(15) -0.0032(13) 0.0043(14)
C8 0.0298(16) 0.047(2) 0.0289(18) 0.0062(15) -0.0033(13) 0.0000(15)
C9 0.049(2) 0.057(2) 0.037(2) 0.0045(18) 0.0051(17) -0.0025(19)
C10 0.037(2) 0.063(3) 0.044(2) 0.0100(19) -0.0058(16) 0.0072(18)
C11 0.045(2) 0.046(2) 0.038(2) -0.0062(17) 0.0022(16) -0.0038(17)
C12 0.0228(15) 0.0390(19) 0.0394(19) -0.0033(15) -0.0022(13) -0.0047(14)
C13 0.043(2) 0.0330(19) 0.050(2) -0.0038(17) 0.0100(17) 0.0045(16)
C14 0.093(4) 0.055(3) 0.068(3) 0.015(2) 0.011(3) 0.033(3)
C15 0.065(3) 0.041(2) 0.087(3) -0.023(2) 0.016(2) -0.008(2)
C16 0.043(2) 0.055(3) 0.078(3) -0.009(2) 0.014(2) 0.0109(19)
C17 0.0238(15) 0.0400(19) 0.045(2) 0.0079(16) -0.0022(14) -0.0075(14)
C18 0.0351(18) 0.038(2) 0.045(2) 0.0027(16) 0.0033(15) -0.0115(15)
C19 0.072(3) 0.057(3) 0.061(3) -0.002(2) 0.034(2) -0.011(2)
C20 0.060(3) 0.060(3) 0.071(3) 0.028(2) 0.007(2) 0.008(2)
C21 0.066(3) 0.075(3) 0.074(3) 0.006(3) -0.005(2) -0.049(3)
C22 0.0225(15) 0.0369(19) 0.0393(19) 0.0048(15) -0.0024(13) -0.0052(14)
C23 0.0279(16) 0.0371(19) 0.039(2) 0.0046(15) -0.0076(14) -0.0046(14)
C24 0.039(2) 0.043(2) 0.051(2) -0.0013(18) -0.0050(17) -0.0069(17)
C25 0.058(3) 0.049(2) 0.050(2) -0.0071(19) -0.0096(19) -0.012(2)
C26 0.046(2) 0.051(3) 0.071(3) 0.001(2) -0.025(2) -0.0153(19)
C27 0.0342(19) 0.053(2) 0.067(3) 0.008(2) -0.0129(18) -0.0097(18)
C28 0.0278(16) 0.037(2) 0.050(2) 0.0114(16) -0.0079(15) -0.0056(14)
C29 0.0236(15) 0.039(2) 0.052(2) 0.0161(17) -0.0019(14) 0.0004(14)
C30 0.0288(18) 0.053(2) 0.069(3) 0.018(2) -0.0034(17) -0.0044(17)
C31 0.0301(19) 0.058(3) 0.079(3) 0.018(2) 0.0147(19) 0.0061(18)
C32 0.043(2) 0.053(2) 0.062(3) 0.010(2) 0.0204(19) 0.0090(19)
C33 0.0377(19) 0.046(2) 0.046(2) 0.0085(18) 0.0057(16) 0.0009(17)
C34 0.0258(15) 0.0375(19) 0.043(2) 0.0123(16) 0.0003(14) 0.0023(14)
C35 0.0263(15) 0.0332(18) 0.0394(19) 0.0060(15) -0.0006(13) -0.0009(13)

loop_
_atom_type_symbol
_atom_type_description
_atom_type_scat_dispersion_real
_atom_type_scat_dispersion_imag
_atom_type_scat_source
C C 0.0033 0.0016 'International Tables Vol C Tables 4.2.6.8 and 6.1.1.4'
H H 0.0000 0.0000 'International Tables Vol C Tables 4.2.6.8 and 6.1.1.4'
O O 0.0106 0.0060 'International Tables Vol C Tables 4.2.6.8 and 6.1.1.4'
B B 0.0013 0.0007 'International Tables Vol C Tables 4.2.6.8 and 6.1.1.4'
S S 0.1246 0.1234 'International Tables Vol C Tables 4.2.6.8 and 6.1.1.4'
Mn Mn 0.3368 0.7283 'International Tables Vol C Tables 4.2.6.8 and 6.1.1.4'

loop_
_geom_angle_atom_site_label_1
_geom_angle_atom_site_label_2
_geom_angle_atom_site_label_3
_geom_angle
O2 Mn1 O1 77.60(9)
O2 Mn1 S3 125.23(7)
O1 Mn1 S3 96.23(7)
O2 Mn1 S1 139.20(7)
O1 Mn1 S1 98.56(7)
S3 Mn1 S1 95.55(3)
O2 Mn1 S2 96.53(7)
O1 Mn1 S2 174.07(7)
S3 Mn1 S2 87.85(3)
S1 Mn1 S2 85.29(3)
C7 S1 C8 106.42(15)
C7 S1 Mn1 100.58(11)
C8 S1 Mn1 116.35(11)
C12 S2 C13 106.59(16)
C12 S2 Mn1 104.95(11)
C13 S2 Mn1 114.92(12)
C17 S3 C18 106.69(15)
C17 S3 Mn1 104.71(12)
C18 S3 Mn1 110.51(12)
C22 O1 Mn1 112.8(2)
C35 O2 Mn1 114.2(2)
C6 B1 C12 108.6(3)
C6 B1 C7 104.0(2)
C12 B1 C7 111.1(3)
C6 B1 C17 108.9(3)
C12 B1 C17 110.3(3)
C7 B1 C17 113.6(3)
C2 C1 C6 122.9(3)
C2 C1 H1 118.6
C6 C1 H1 118.6
C3 C2 C1 119.8(4)
C3 C2 H2 120.1
C1 C2 H2 120.1
C2 C3 C4 119.5(3)
C2 C3 H3 120.2
C4 C3 H3 120.2
C3 C4 C5 119.7(3)
C3 C4 H4 120.1
C5 C4 H4 120.1
C4 C5 C6 123.1(3)
C4 C5 H5 118.4
C6 C5 H5 118.4
C5 C6 C1 114.9(3)
C5 C6 B1 124.1(3)
C1 C6 B1 120.8(3)
B1 C7 S1 114.8(2)
B1 C7 H7A 108.6
S1 C7 H7A 108.6
B1 C7 H7B 108.6
S1 C7 H7B 108.6
H7A C7 H7B 107.5
C11 C8 C9 111.2(3)
C11 C8 C10 110.9(3)
C9 C8 C10 110.6(3)
C11 C8 S1 111.6(2)
C9 C8 S1 107.4(2)
C10 C8 S1 104.9(2)
C8 C9 H9A 109.5
C8 C9 H9B 109.5
H9A C9 H9B 109.5
C8 C9 H9C 109.5
H9A C9 H9C 109.5
H9B C9 H9C 109.5
C8 C10 H10A 109.5
C8 C10 H10B 109.5
H10A C10 H10B 109.5
C8 C10 H10C 109.5
H10A C10 H10C 109.5
H10B C10 H10C 109.5
C8 C11 H11A 109.5
C8 C11 H11B 109.5
H11A C11 H11B 109.5
C8 C11 H11C 109.5
H11A C11 H11C 109.5
H11B C11 H11C 109.5
B1 C12 S2 113.2(2)
B1 C12 H12A 108.9
S2 C12 H12A 108.9
B1 C12 H12B 108.9
S2 C12 H12B 108.9
H12A C12 H12B 107.8
C15 C13 C14 111.2(3)
C15 C13 C16 109.9(3)
C14 C13 C16 110.9(3)
C15 C13 S2 108.7(3)
C14 C13 S2 111.3(3)
C16 C13 S2 104.5(3)
C13 C14 H14A 109.5
C13 C14 H14B 109.5
H14A C14 H14B 109.5
C13 C14 H14C 109.5
H14A C14 H14C 109.5
H14B C14 H14C 109.5
C13 C15 H15A 109.5
C13 C15 H15B 109.5
H15A C15 H15B 109.5
C13 C15 H15C 109.5
H15A C15 H15C 109.5
H15B C15 H15C 109.5
C13 C16 H16A 109.5
C13 C16 H16B 109.5
H16A C16 H16B 109.5
C13 C16 H16C 109.5
H16A C16 H16C 109.5
H16B C16 H16C 109.5
B1 C17 S3 115.0(2)
B1 C17 H17A 108.5
S3 C17 H17A 108.5
B1 C17 H17B 108.5
S3 C17 H17B 108.5
H17A C17 H17B 107.5
C21 C18 C19 111.0(3)
C21 C18 C20 110.5(3)
C19 C18 C20 110.5(3)
C21 C18 S3 105.3(3)
C19 C18 S3 111.2(3)
C20 C18 S3 108.3(3)
C18 C19 H19A 109.5
C18 C19 H19B 109.5
H19A C19 H19B 109.5
C18 C19 H19C 109.5
H19A C19 H19C 109.5
H19B C19 H19C 109.5
C18 C20 H20A 109.5
C18 C20 H20B 109.5
H20A C20 H20B 109.5
C18 C20 H20C 109.5
H20A C20 H20C 109.5
H20B C20 H20C 109.5
C18 C21 H21A 109.5
C18 C21 H21B 109.5
H21A C21 H21B 109.5
C18 C21 H21C 109.5
H21A C21 H21C 109.5
H21B C21 H21C 109.5
O1 C22 C35 117.9(3)
O1 C22 C23 121.6(3)
C35 C22 C23 120.5(3)
C24 C23 C28 121.0(3)
C24 C23 C22 119.5(3)
C28 C23 C22 119.5(3)
C25 C24 C23 119.8(4)
C25 C24 H24 120.1
C23 C24 H24 120.1
C24 C25 C26 119.8(4)
C24 C25 H25 120.1
C26 C25 H25 120.1
C27 C26 C25 120.9(3)
C27 C26 H26 119.6
C25 C26 H26 119.6
C26 C27 C28 122.0(4)
C26 C27 H27 119.0
C28 C27 H27 119.0
C27 C28 C23 116.6(4)
C27 C28 C29 123.7(3)
C23 C28 C29 119.7(3)
C34 C29 C30 116.4(3)
C34 C29 C28 121.2(3)
C30 C29 C28 122.5(3)
C31 C30 C29 121.6(4)
C31 C30 H30 119.2
C29 C30 H30 119.2
C30 C31 C32 121.2(4)
C30 C31 H31 119.4
C32 C31 H31 119.4
C31 C32 C33 119.3(4)
C31 C32 H32 120.3
C33 C32 H32 120.3
C32 C33 C34 120.6(4)
C32 C33 H33 119.7
C34 C33 H33 119.7
C33 C34 C29 120.9(3)
C33 C34 C35 119.8(3)
C29 C34 C35 119.2(3)
O2 C35 C22 117.4(3)
O2 C35 C34 122.8(3)
C22 C35 C34 119.8(3)

loop_
_geom_bond_atom_site_label_1
_geom_bond_atom_site_label_2
_geom_bond_distance
Mn1 O2 2.080(2)
Mn1 O1 2.109(2)
Mn1 S3 2.4972(11)
Mn1 S1 2.5015(11)
Mn1 S2 2.5870(10)
S1 C7 1.816(3)
S1 C8 1.853(3)
S2 C12 1.820(3)
S2 C13 1.842(4)
S3 C17 1.807(3)
S3 C18 1.856(4)
O1 C22 1.282(4)
O2 C35 1.280(4)
B1 C6 1.642(4)
B1 C12 1.649(5)
B1 C7 1.661(5)
B1 C17 1.667(5)
C1 C2 1.388(4)
C1 C6 1.397(5)
C1 H1 0.9500
C2 C3 1.369(5)
C2 H2 0.9500
C3 C4 1.374(5)
C3 H3 0.9500
C4 C5 1.387(4)
C4 H4 0.9500
C5 C6 1.388(4)
C5 H5 0.9500
C7 H7A 0.9900
C7 H7B 0.9900
C8 C11 1.517(5)
C8 C9 1.522(5)
C8 C10 1.537(4)
C9 H9A 0.9800
C9 H9B 0.9800
C9 H9C 0.9800
C10 H10A 0.9800
C10 H10B 0.9800
C10 H10C 0.9800
C11 H11A 0.9800
C11 H11B 0.9800
C11 H11C 0.9800
C12 H12A 0.9900
C12 H12B 0.9900
C13 C15 1.513(5)
C13 C14 1.517(5)
C13 C16 1.527(5)
C14 H14A 0.9800
C14 H14B 0.9800
C14 H14C 0.9800
C15 H15A 0.9800
C15 H15B 0.9800
C15 H15C 0.9800
C16 H16A 0.9800
C16 H16B 0.9800
C16 H16C 0.9800
C17 H17A 0.9900
C17 H17B 0.9900
C18 C21 1.507(5)
C18 C19 1.513(5)
C18 C20 1.516(5)
C19 H19A 0.9800
C19 H19B 0.9800
C19 H19C 0.9800
C20 H20A 0.9800
C20 H20B 0.9800
C20 H20C 0.9800
C21 H21A 0.9800
C21 H21B 0.9800
C21 H21C 0.9800
C22 C35 1.436(5)
C22 C23 1.454(4)
C23 C24 1.410(5)
C23 C28 1.413(4)
C24 C25 1.374(5)
C24 H24 0.9500
C25 C26 1.380(6)
C25 H25 0.9500
C26 C27 1.371(6)
C26 H26 0.9500
C27 C28 1.399(5)
C27 H27 0.9500
C28 C29 1.461(5)
C29 C34 1.416(5)
C29 C30 1.413(5)
C30 C31 1.374(6)
C30 H30 0.9500
C31 C32 1.376(6)
C31 H31 0.9500
C32 C33 1.377(5)
C32 H32 0.9500
C33 C34 1.400(5)
C33 H33 0.9500
C34 C35 1.448(4)

loop_
_geom_torsion_atom_site_label_1
_geom_torsion_atom_site_label_2
_geom_torsion_atom_site_label_3
_geom_torsion_atom_site_label_4
_geom_torsion
C6 C1 C2 C3 0.4(6)
C1 C2 C3 C4 0.3(6)
C2 C3 C4 C5 -0.3(6)
C3 C4 C5 C6 -0.6(6)
C4 C5 C6 C1 1.3(5)
C4 C5 C6 B1 175.6(3)
C2 C1 C6 C5 -1.2(5)
C2 C1 C6 B1 -175.7(3)
C12 B1 C6 C5 149.3(3)
C7 B1 C6 C5 -92.3(4)
C17 B1 C6 C5 29.1(4)
C12 B1 C6 C1 -36.7(4)
C7 B1 C6 C1 81.7(4)
C17 B1 C6 C1 -156.9(3)
C6 B1 C7 S1 -146.8(2)
C12 B1 C7 S1 -30.1(3)
C17 B1 C7 S1 94.9(3)
C8 S1 C7 B1 -173.0(2)
Mn1 S1 C7 B1 -51.3(2)
C7 S1 C8 C11 55.5(3)
Mn1 S1 C8 C11 -55.6(3)
C7 S1 C8 C9 -66.6(3)
Mn1 S1 C8 C9 -177.7(2)
C7 S1 C8 C10 175.6(2)
Mn1 S1 C8 C10 64.6(2)
C6 B1 C12 S2 -157.2(2)
C7 B1 C12 S2 89.0(3)
C17 B1 C12 S2 -37.8(3)
C13 S2 C12 B1 -161.6(2)
Mn1 S2 C12 B1 -39.3(2)
C12 S2 C13 C15 -52.2(3)
Mn1 S2 C13 C15 -168.0(2)
C12 S2 C13 C14 70.7(3)
Mn1 S2 C13 C14 -45.1(3)
C12 S2 C13 C16 -169.5(2)
Mn1 S2 C13 C16 74.7(3)
C6 B1 C17 S3 -145.4(2)
C12 B1 C17 S3 95.5(3)
C7 B1 C17 S3 -30.0(4)
C18 S3 C17 B1 -158.3(2)
Mn1 S3 C17 B1 -41.1(3)
C17 S3 C18 C21 -173.0(3)
Mn1 S3 C18 C21 73.8(3)
C17 S3 C18 C19 66.8(3)
Mn1 S3 C18 C19 -46.5(3)
C17 S3 C18 C20 -54.8(3)
Mn1 S3 C18 C20 -168.1(2)
Mn1 O1 C22 C35 -2.4(4)
Mn1 O1 C22 C23 177.6(2)
O1 C22 C23 C24 -1.2(5)
C35 C22 C23 C24 178.8(3)
O1 C22 C23 C28 178.1(3)
C35 C22 C23 C28 -1.9(5)
C28 C23 C24 C25 -0.8(5)
C22 C23 C24 C25 178.5(3)
C23 C24 C25 C26 0.7(6)
C24 C25 C26 C27 -0.3(6)
C25 C26 C27 C28 -0.1(6)
C26 C27 C28 C23 0.0(5)
C26 C27 C28 C29 -178.9(4)
C24 C23 C28 C27 0.4(5)
C22 C23 C28 C27 -178.9(3)
C24 C23 C28 C29 179.4(3)
C22 C23 C28 C29 0.1(5)
C27 C28 C29 C34 179.8(3)
C23 C28 C29 C34 0.9(5)
C27 C28 C29 C30 -0.9(5)
C23 C28 C29 C30 -179.8(3)
C34 C29 C30 C31 0.2(5)
C28 C29 C30 C31 -179.2(3)
C29 C30 C31 C32 -0.8(6)
C30 C31 C32 C33 0.8(6)
C31 C32 C33 C34 -0.1(6)
C32 C33 C34 C29 -0.4(5)
C32 C33 C34 C35 179.4(3)
C30 C29 C34 C33 0.4(5)
C28 C29 C34 C33 179.8(3)
C30 C29 C34 C35 -179.4(3)
C28 C29 C34 C35 0.0(5)
Mn1 O2 C35 C22 -1.3(4)
Mn1 O2 C35 C34 178.5(2)
O1 C22 C35 O2 2.6(5)
C23 C22 C35 O2 -177.4(3)
O1 C22 C35 C34 -177.2(3)
C23 C22 C35 C34 2.8(5)
C33 C34 C35 O2 -1.4(5)
C29 C34 C35 O2 178.4(3)
C33 C34 C35 C22 178.4(3)
C29 C34 C35 C22 -1.8(5)
